data_4517991
loop_
_publ_author_name
'Su, Jianke'
'Ma, Xingxing'
'Ou, Zongliang'
'Song, Qiuling'

_publ_section_title
;
 Deconstructive Functionalizations of Unstrained Carbon--Nitrogen Cleavage
 Enabled by Difluorocarbene
;
_journal_name_full 'ACS Central Science'
_journal_paper_doi 10.1021/acscentsci.0c00779
_journal_year 2020
_chemical_formula_moiety 'C14 H12 F N O'
_chemical_formula_sum 'C14 H12 F N O'
_chemical_formula_weight 229.25
_space_group_crystal_system monoclinic
_space_group_IT_number 14
_space_group_name_Hall '-P 2ybc'
_space_group_name_H-M_alt 'P 1 21/c 1'
_atom_sites_solution_hydrogens geom
_atom_sites_solution_primary direct
_audit_creation_date 2019-09-11
_audit_creation_method
;
Olex2 1.2
(compiled 2015.01.26 svn.r3150 for OlexSys, GUI svn.r1)
;
_cell_angle_alpha 90
_cell_angle_beta 105.399(16)
_cell_angle_gamma 90
_cell_formula_units_Z 4
_cell_length_a 8.5597(14)
_cell_length_b 9.5439(15)
_cell_length_c 14.732(2)
_cell_measurement_reflns_used 1152
_cell_measurement_temperature 293(2)
_cell_measurement_theta_max 25.9070
_cell_measurement_theta_min 3.8660
_cell_volume 1160.3(3)
_computing_cell_refinement 'CrysAlisPro 1.171.38.41 (Rigaku OD, 2015)'
_computing_data_collection 'CrysAlisPro 1.171.38.41 (Rigaku OD, 2015)'
_computing_data_reduction 'CrysAlisPro 1.171.38.41 (Rigaku OD, 2015)'
_computing_molecular_graphics 'Olex2 (Dolomanov et al., 2009)'
_computing_publication_material 'Olex2 (Dolomanov et al., 2009)'
_computing_structure_refinement 'ShelXL (Sheldrick, 2008)'
_computing_structure_solution 'ShelXT (Sheldrick, 2015)'
_diffrn_ambient_temperature 293(2)
_diffrn_detector 'CCD plate'
_diffrn_detector_area_resol_mean 16.1213
_diffrn_detector_type Eos
_diffrn_measured_fraction_theta_full 0.997
_diffrn_measured_fraction_theta_max 0.997
_diffrn_measurement_details
;
List of Runs (angles in degrees, time in seconds):

  # Type    Start    End  Width  t~exp~   \w     \q     \k     \f   Frames
--------------------------------------------------------------------------
  1  \w    -25.00  30.00   1.00   12.50    --   15.34 -57.00  30.00   55
  2  \w     -6.00  22.00   1.00   12.50    --  -16.12 -99.00  60.00   28
  3  \w    -10.00  16.00   1.00   12.50    --  -16.12 -99.00 -30.00   26
  4  \w    -24.00  18.00   1.00   12.50    --  -16.12 -99.00 -90.00   42
  5  \w    -54.00 -29.00   1.00   12.50    --   15.34 -38.00   0.00   25
  6  \w    -83.00 -49.00   1.00   12.50    --  -16.12 -57.00   0.00   34
  7  \w     47.00  85.00   1.00   12.50    --   15.34 178.00 -30.00   38
;
_diffrn_measurement_device 'four-circle diffractometer'
_diffrn_measurement_device_type 'Xcalibur, Eos, Gemini'
_diffrn_measurement_method '\w scans'
_diffrn_orient_matrix_type 'CrysAlisPro convention (1999,Acta A55,543-557)'
_diffrn_orient_matrix_UB_11 0.0047082000
_diffrn_orient_matrix_UB_12 -0.0059435000
_diffrn_orient_matrix_UB_13 0.0486066000
_diffrn_orient_matrix_UB_21 0.0689853000
_diffrn_orient_matrix_UB_22 0.0444418000
_diffrn_orient_matrix_UB_23 0.0107180000
_diffrn_orient_matrix_UB_31 -0.0509611000
_diffrn_orient_matrix_UB_32 0.0593977000
_diffrn_orient_matrix_UB_33 -0.0031617000
_diffrn_radiation_monochromator graphite
_diffrn_radiation_probe x-ray
_diffrn_radiation_type MoK\a
_diffrn_radiation_wavelength 0.71073
_diffrn_reflns_av_R_equivalents 0.0391
_diffrn_reflns_av_unetI/netI 0.0504
_diffrn_reflns_Laue_measured_fraction_full 0.997
_diffrn_reflns_Laue_measured_fraction_max 0.997
_diffrn_reflns_limit_h_max 10
_diffrn_reflns_limit_h_min -10
_diffrn_reflns_limit_k_max 11
_diffrn_reflns_limit_k_min -11
_diffrn_reflns_limit_l_max 17
_diffrn_reflns_limit_l_min -17
_diffrn_reflns_number 5052
_diffrn_reflns_point_group_measured_fraction_full 0.997
_diffrn_reflns_point_group_measured_fraction_max 0.997
_diffrn_reflns_theta_full 24.998
_diffrn_reflns_theta_max 24.998
_diffrn_reflns_theta_min 3.576
_diffrn_source 'fine-focus sealed X-ray tube'
_diffrn_source_type 'Enhance (Mo) X-ray Source'
_exptl_absorpt_coefficient_mu 0.094
_exptl_absorpt_correction_T_max 1.00000
_exptl_absorpt_correction_T_min 0.70105
_exptl_absorpt_correction_type multi-scan
_exptl_absorpt_process_details
;
CrysAlisPro 1.171.38.41 (Rigaku Oxford Diffraction, 2015)
Empirical absorption correction using spherical harmonics,
 implemented in SCALE3 ABSPACK scaling algorithm.
;
_exptl_crystal_density_diffrn 1.312
_exptl_crystal_description block
_exptl_crystal_F_000 480
_refine_diff_density_max 0.175
_refine_diff_density_min -0.208
_refine_diff_density_rms 0.047
_refine_ls_extinction_method none
_refine_ls_goodness_of_fit_ref 0.851
_refine_ls_hydrogen_treatment constr
_refine_ls_matrix_type full
_refine_ls_number_parameters 155
_refine_ls_number_reflns 2037
_refine_ls_number_restraints 0
_refine_ls_restrained_S_all 0.851
_refine_ls_R_factor_all 0.0833
_refine_ls_R_factor_gt 0.0499
_refine_ls_shift/su_max 0.001
_refine_ls_shift/su_mean 0.000
_refine_ls_structure_factor_coef Fsqd
_refine_ls_weighting_details 'w=1/[\s^2^(Fo^2^)+(0.1000P)^2^] where P=(Fo^2^+2Fc^2^)/3'
_refine_ls_weighting_scheme calc
_refine_ls_wR_factor_gt 0.1305
_refine_ls_wR_factor_ref 0.1509
_reflns_Friedel_coverage 0.000
_reflns_number_gt 1321
_reflns_number_total 2037
_reflns_threshold_expression 'I > 2\s(I)'
_cod_data_source_file oc0c00779_si_002.cif
_cod_data_source_block exp_7188
_cod_database_code 4517991
_shelx_space_group_comment
;
The symmetry employed for this shelxl refinement is uniquely defined
by the following loop, which should always be used as a source of
symmetry information in preference to the above space-group names.
They are only intended as comments.
;
_reflns_odcompleteness_completeness 99.48
_reflns_odcompleteness_iscentric 1
_reflns_odcompleteness_theta 26.32
_olex2_refinement_description
;
1. Fixed Uiso
 At 1.2 times of:
  All C(H) groups
 At 1.5 times of:
  All C(H,H,H) groups
2.a Aromatic/amide H refined with riding coordinates:
 C007(H007), C008(H008), C009(H009), C00A(H00A), C00B(H00B), C00C(H00C),
 C00D(H00D), C00E(H00E), C00G(H00G)
2.b Idealised Me refined as rotating group:
 C00H(H00F,H00H,H00I)
;
_shelx_shelxl_version_number 2014/7
_olex2_submission_special_instructions 'No special instructions were received'
_oxdiff_exptl_absorpt_empirical_details
;
Empirical correction (ABSPACK) includes:
- Absorption correction using spherical harmonics
- Frame scaling
;
_oxdiff_exptl_absorpt_empirical_full_max 3.267
_oxdiff_exptl_absorpt_empirical_full_min 0.353

loop_
_space_group_symop_operation_xyz
'x, y, z'
'-x, y+1/2, -z+1/2'
'-x, -y, -z'
'x, -y-1/2, z-1/2'

loop_
_atom_site_label
_atom_site_type_symbol
_atom_site_fract_x
_atom_site_fract_y
_atom_site_fract_z
_atom_site_U_iso_or_equiv
_atom_site_adp_type
_atom_site_occupancy
_atom_site_site_symmetry_order
_atom_site_calc_flag
_atom_site_refinement_flags_posn
_atom_site_refinement_flags_adp
_atom_site_refinement_flags_occupancy
_atom_site_disorder_assembly
_atom_site_disorder_group
F1 F 0.80006(15) 0.44102(17) 0.52864(9) 0.0845(5) Uani 1 1 d . . . . .
N002 N -0.06628(18) 0.33606(17) 0.84693(12) 0.0491(5) Uani 1 1 d . . . . .
O003 O -0.21622(18) 0.44862(18) 0.93098(11) 0.0748(5) Uani 1 1 d . . . . .
C004 C 0.3176(2) 0.36602(19) 0.71657(14) 0.0428(5) Uani 1 1 d . . . . .
C005 C 0.0648(2) 0.34537(19) 0.80411(14) 0.0430(5) Uani 1 1 d . . . . .
C006 C 0.4489(2) 0.3823(2) 0.66831(14) 0.0436(5) Uani 1 1 d . . . . .
C007 C 0.3375(2) 0.4103(2) 0.80907(14) 0.0477(5) Uani 1 1 d . . . . .
H007 H 0.4366 0.4475 0.8423 0.057 Uiso 1 1 calc R . . . .
C008 C 0.2132(2) 0.4002(2) 0.85267(14) 0.0483(5) Uani 1 1 d . . . . .
H008 H 0.2294 0.4303 0.9145 0.058 Uiso 1 1 calc R . . . .
C009 C 0.1686(2) 0.3091(2) 0.66984(14) 0.0473(5) Uani 1 1 d . . . . .
H009 H 0.1522 0.2778 0.6082 0.057 Uiso 1 1 calc R . . . .
C00A C 0.4704(2) 0.2854(2) 0.60223(14) 0.0506(5) Uani 1 1 d . . . . .
H00A H 0.4035 0.2071 0.5891 0.061 Uiso 1 1 calc R . . . .
C00B C 0.5507(2) 0.4981(2) 0.68667(15) 0.0516(6) Uani 1 1 d . . . . .
H00B H 0.5392 0.5633 0.7314 0.062 Uiso 1 1 calc R . . . .
C00C C 0.0446(2) 0.2982(2) 0.71314(14) 0.0480(5) Uani 1 1 d . . . . .
H00C H -0.0537 0.2586 0.6807 0.058 Uiso 1 1 calc R . . . .
C00D C 0.5894(2) 0.3035(2) 0.55578(15) 0.0573(6) Uani 1 1 d . . . . .
H00D H 0.6044 0.2378 0.5122 0.069 Uiso 1 1 calc R . . . .
C00E C -0.1058(2) 0.4457(2) 0.89340(15) 0.0575(6) Uani 1 1 d . . . . .
H00E H -0.0433 0.5263 0.8972 0.069 Uiso 1 1 calc R . . . .
C00F C 0.6846(2) 0.4202(3) 0.57535(15) 0.0565(6) Uani 1 1 d . . . . .
C00G C 0.6686(3) 0.5180(2) 0.63977(16) 0.0589(6) Uani 1 1 d . . . . .
H00G H 0.7356 0.5964 0.6518 0.071 Uiso 1 1 calc R . . . .
C00H C -0.1662(3) 0.2109(3) 0.8335(2) 0.0779(8) Uani 1 1 d . . . . .
H00F H -0.2380 0.2111 0.7711 0.117 Uiso 1 1 calc GR . . . .
H00H H -0.2286 0.2094 0.8788 0.117 Uiso 1 1 calc GR . . . .
H00I H -0.0982 0.1294 0.8415 0.117 Uiso 1 1 calc GR . . . .

loop_
_atom_site_aniso_label
_atom_site_aniso_U_11
_atom_site_aniso_U_22
_atom_site_aniso_U_33
_atom_site_aniso_U_23
_atom_site_aniso_U_13
_atom_site_aniso_U_12
F1 0.0717(9) 0.1187(13) 0.0762(9) 0.0066(9) 0.0423(8) -0.0077(8)
N002 0.0547(11) 0.0415(10) 0.0569(10) -0.0019(9) 0.0248(9) -0.0020(8)
O003 0.0735(11) 0.0870(13) 0.0778(11) -0.0129(10) 0.0444(10) 0.0024(9)
C004 0.0463(12) 0.0338(10) 0.0492(11) 0.0013(9) 0.0143(9) 0.0041(8)
C005 0.0464(11) 0.0355(10) 0.0497(11) 0.0002(9) 0.0173(9) 0.0026(9)
C006 0.0453(11) 0.0378(10) 0.0480(11) 0.0002(10) 0.0129(9) 0.0044(9)
C007 0.0462(12) 0.0472(12) 0.0479(11) -0.0065(10) 0.0095(9) -0.0027(9)
C008 0.0570(13) 0.0464(12) 0.0423(11) -0.0019(10) 0.0147(10) 0.0007(10)
C009 0.0505(12) 0.0462(12) 0.0456(11) -0.0074(10) 0.0133(10) 0.0006(9)
C00A 0.0551(13) 0.0457(12) 0.0519(12) -0.0025(10) 0.0157(10) 0.0011(9)
C00B 0.0535(13) 0.0462(12) 0.0577(13) -0.0081(11) 0.0190(11) -0.0039(10)
C00C 0.0427(11) 0.0483(12) 0.0518(12) -0.0046(10) 0.0104(9) -0.0001(9)
C00D 0.0606(14) 0.0654(15) 0.0498(12) -0.0068(12) 0.0213(11) 0.0068(11)
C00E 0.0644(14) 0.0531(13) 0.0611(14) -0.0028(12) 0.0273(12) 0.0020(11)
C00F 0.0446(13) 0.0729(17) 0.0559(13) 0.0122(13) 0.0204(11) 0.0038(11)
C00G 0.0544(13) 0.0563(14) 0.0673(14) 0.0017(12) 0.0183(11) -0.0080(10)
C00H 0.0835(17) 0.0656(16) 0.099(2) -0.0135(15) 0.0491(16) -0.0247(13)

loop_
_atom_type_symbol
_atom_type_description
_atom_type_scat_dispersion_real
_atom_type_scat_dispersion_imag
_atom_type_scat_source
C C 0.0033 0.0016 'International Tables Vol C Tables 4.2.6.8 and 6.1.1.4'
H H 0.0000 0.0000 'International Tables Vol C Tables 4.2.6.8 and 6.1.1.4'
N N 0.0061 0.0033 'International Tables Vol C Tables 4.2.6.8 and 6.1.1.4'
O O 0.0106 0.0060 'International Tables Vol C Tables 4.2.6.8 and 6.1.1.4'
F F 0.0171 0.0103 'International Tables Vol C Tables 4.2.6.8 and 6.1.1.4'

loop_
_geom_angle_atom_site_label_1
_geom_angle_atom_site_label_2
_geom_angle_atom_site_label_3
_geom_angle
_geom_angle_site_symmetry_1
_geom_angle_site_symmetry_3
_geom_angle_publ_flag
C005 N002 C00H 119.61(17) . . ?
C00E N002 C005 120.71(17) . . ?
C00E N002 C00H 119.48(17) . . ?
C007 C004 C006 121.55(18) . . ?
C009 C004 C006 120.93(18) . . ?
C009 C004 C007 117.50(18) . . ?
C008 C005 N002 121.06(17) . . ?
C00C C005 N002 119.85(18) . . ?
C00C C005 C008 119.09(17) . . ?
C00A C006 C004 121.48(18) . . ?
C00B C006 C004 120.27(17) . . ?
C00B C006 C00A 118.22(18) . . ?
C004 C007 H007 119.2 . . ?
C008 C007 C004 121.52(19) . . ?
C008 C007 H007 119.2 . . ?
C005 C008 H008 120.0 . . ?
C007 C008 C005 119.96(17) . . ?
C007 C008 H008 120.0 . . ?
C004 C009 H009 119.4 . . ?
C00C C009 C004 121.20(18) . . ?
C00C C009 H009 119.4 . . ?
C006 C00A H00A 119.5 . . ?
C00D C00A C006 121.1(2) . . ?
C00D C00A H00A 119.5 . . ?
C006 C00B H00B 119.4 . . ?
C00G C00B C006 121.14(19) . . ?
C00G C00B H00B 119.4 . . ?
C005 C00C C009 120.70(19) . . ?
C005 C00C H00C 119.6 . . ?
C009 C00C H00C 119.6 . . ?
C00A C00D H00D 120.8 . . ?
C00F C00D C00A 118.4(2) . . ?
C00F C00D H00D 120.8 . . ?
N002 C00E H00E 117.2 . . ?
O003 C00E N002 125.6(2) . . ?
O003 C00E H00E 117.2 . . ?
F1 C00F C00D 119.1(2) . . ?
F1 C00F C00G 118.2(2) . . ?
C00G C00F C00D 122.75(19) . . ?
C00B C00G H00G 120.8 . . ?
C00F C00G C00B 118.4(2) . . ?
C00F C00G H00G 120.8 . . ?
N002 C00H H00F 109.5 . . ?
N002 C00H H00H 109.5 . . ?
N002 C00H H00I 109.5 . . ?
H00F C00H H00H 109.5 . . ?
H00F C00H H00I 109.5 . . ?
H00H C00H H00I 109.5 . . ?

loop_
_geom_bond_atom_site_label_1
_geom_bond_atom_site_label_2
_geom_bond_distance
_geom_bond_site_symmetry_2
_geom_bond_publ_flag
F1 C00F 1.360(2) . ?
N002 C005 1.428(2) . ?
N002 C00E 1.342(3) . ?
N002 C00H 1.452(3) . ?
O003 C00E 1.216(2) . ?
C004 C006 1.489(3) . ?
C004 C007 1.393(3) . ?
C004 C009 1.388(3) . ?
C005 C008 1.385(3) . ?
C005 C00C 1.380(3) . ?
C006 C00A 1.390(3) . ?
C006 C00B 1.389(3) . ?
C007 H007 0.9300 . ?
C007 C008 1.385(2) . ?
C008 H008 0.9300 . ?
C009 H009 0.9300 . ?
C009 C00C 1.380(2) . ?
C00A H00A 0.9300 . ?
C00A C00D 1.381(3) . ?
C00B H00B 0.9300 . ?
C00B C00G 1.379(3) . ?
C00C H00C 0.9300 . ?
C00D H00D 0.9300 . ?
C00D C00F 1.365(3) . ?
C00E H00E 0.9300 . ?
C00F C00G 1.364(3) . ?
C00G H00G 0.9300 . ?
C00H H00F 0.9600 . ?
C00H H00H 0.9600 . ?
C00H H00I 0.9600 . ?
